data_7217552
loop_
_publ_author_name
'Xue, Jun-Hui'
'Hua, Xiao-Hui'
'Yang, Li-Min'
'Li, Wei-Hong'
'Xu, Yi-Zhuang'
'Zhao, Guo-Zhong'
'Zhang, Gao-Hui'
'Liu, Ke-Xin'
'Chen, Jia-Er'
'Wu, Jin-Guang'

_publ_section_title
;
 The coordination of lanthanide ions with picolinamide. The influence of
 different anions
;
_journal_issue 33
_journal_name_full CrystEngComm
_journal_page_first 7711
_journal_paper_doi 10.1039/C4CE00606B
_journal_volume 16
_journal_year 2014
_chemical_formula_moiety 'C12 H22 N4 Pr O7,3(Cl)'
_chemical_formula_sum 'C12 H22 Cl3 N4 O7 Pr'
_chemical_formula_weight 581.60
_chemical_name_systematic
;
?
;
_space_group_IT_number 15
_symmetry_cell_setting monoclinic
_symmetry_space_group_name_Hall '-C 2yc'
_symmetry_space_group_name_H-M 'C 1 2/c 1'
_atom_sites_solution_hydrogens geom
_atom_sites_solution_primary direct
_atom_sites_solution_secondary difmap
_audit_creation_method SHELXL-97
_cell_angle_alpha 90.00
_cell_angle_beta 104.34(3)
_cell_angle_gamma 90.00
_cell_formula_units_Z 8
_cell_length_a 28.794(6)
_cell_length_b 7.7507(16)
_cell_length_c 19.683(4)
_cell_measurement_reflns_used 7497
_cell_measurement_temperature 173(2)
_cell_measurement_theta_max 27.4711
_cell_measurement_theta_min 1.0678
_cell_volume 4255.9(16)
_computing_cell_refinement 'CrystalClear (Rigaku Inc., 2007)'
_computing_data_collection 'CrystalClear (Rigaku Inc., 2007)'
_computing_data_reduction 'CrystalClear (Rigaku Inc., 2007)'
_computing_molecular_graphics
;
Mercury: visualization and analysis of crystal structures, C. F. Macrae,
P. R. Edgington, P. McCabe, E. Pidcock, G. P. Shields, R. Taylor,
M. Towler and J. van de Streek, J. Appl. Cryst., 39, 453-457, 2006.
;
_computing_publication_material 'SHELXS-97 (Sheldrick, 1997)'
_computing_structure_refinement 'SHELXL-97 (Sheldrick, 1997)'
_computing_structure_solution 'SHELXS-97 (Sheldrick, 1990)'
_diffrn_ambient_temperature 173(2)
_diffrn_detector_area_resol_mean 28.5714
_diffrn_measured_fraction_theta_full 0.993
_diffrn_measured_fraction_theta_max 0.993
_diffrn_measurement_device_type 'MM007HF + CCD (Saturn724+)'
_diffrn_measurement_method '\w scans at fixed \c = 45\%'
_diffrn_radiation_monochromator Confocal
_diffrn_radiation_source 'Rotating Anode'
_diffrn_radiation_type MoK\a
_diffrn_radiation_wavelength 0.71073
_diffrn_reflns_av_R_equivalents 0.0521
_diffrn_reflns_av_sigmaI/netI 0.0530
_diffrn_reflns_limit_h_max 31
_diffrn_reflns_limit_h_min -36
_diffrn_reflns_limit_k_max 10
_diffrn_reflns_limit_k_min -10
_diffrn_reflns_limit_l_max 25
_diffrn_reflns_limit_l_min -25
_diffrn_reflns_number 14466
_diffrn_reflns_theta_full 27.47
_diffrn_reflns_theta_max 27.47
_diffrn_reflns_theta_min 2.27
_exptl_absorpt_coefficient_mu 2.705
_exptl_absorpt_correction_T_max 1.0000
_exptl_absorpt_correction_T_min 0.4924
_exptl_absorpt_correction_type multi-scan
_exptl_absorpt_process_details 'CrystalClear (Rigaku Inc., 2008)'
_exptl_crystal_colour 'pale yellow'
_exptl_crystal_density_diffrn 1.815
_exptl_crystal_density_method 'not measured'
_exptl_crystal_description block
_exptl_crystal_F_000 2304
_exptl_crystal_size_max 0.220
_exptl_crystal_size_mid 0.180
_exptl_crystal_size_min 0.140
_refine_diff_density_max 0.766
_refine_diff_density_min -0.631
_refine_diff_density_rms 0.132
_refine_ls_extinction_method none
_refine_ls_goodness_of_fit_ref 1.105
_refine_ls_hydrogen_treatment constr
_refine_ls_matrix_type full
_refine_ls_number_parameters 244
_refine_ls_number_reflns 4841
_refine_ls_number_restraints 0
_refine_ls_restrained_S_all 1.105
_refine_ls_R_factor_all 0.0497
_refine_ls_R_factor_gt 0.0419
_refine_ls_shift/su_max 0.000
_refine_ls_shift/su_mean 0.000
_refine_ls_structure_factor_coef Fsqd
_refine_ls_weighting_details 'calc w=1/[\s^2^(Fo^2^)+(0.0259P)^2^+13.8105P] where P=(Fo^2^+2Fc^2^)/3'
_refine_ls_weighting_scheme calc
_refine_ls_wR_factor_gt 0.0831
_refine_ls_wR_factor_ref 0.0870
_reflns_number_gt 4344
_reflns_number_total 4841
_reflns_threshold_expression >2sigma(I)
_cod_duplicate_entry 7216638
_cod_data_source_file c4ce00606b2.cif
_cod_data_source_block mx1439-b
_cod_original_cell_volume 4255.8(15)
_cod_original_sg_symbol_H-M C2/c
_cod_database_code 7217552

loop_
_symmetry_equiv_pos_as_xyz
'x, y, z'
'-x, y, -z+1/2'
'x+1/2, y+1/2, z'
'-x+1/2, y+1/2, -z+1/2'
'-x, -y, -z'
'x, -y, z-1/2'
'-x+1/2, -y+1/2, -z'
'x+1/2, -y+1/2, z-1/2'

loop_
_atom_site_label
_atom_site_type_symbol
_atom_site_fract_x
_atom_site_fract_y
_atom_site_fract_z
_atom_site_U_iso_or_equiv
_atom_site_adp_type
_atom_site_occupancy
_atom_site_symmetry_multiplicity
_atom_site_calc_flag
_atom_site_refinement_flags
Pr1 Pr 0.108063(8) 0.77281(3) 0.206112(11) 0.02161(8) Uani 1 1 d .
Cl1 Cl 0.06274(4) 0.28796(14) 0.06780(5) 0.0289(2) Uani 1 1 d .
Cl2 Cl 0.06241(4) 0.24783(14) 0.31185(5) 0.0292(2) Uani 1 1 d .
Cl3 Cl 0.25058(4) 0.03902(15) 0.35160(5) 0.0324(3) Uani 1 1 d .
O1 O 0.06266(11) 0.7482(4) 0.08441(14) 0.0263(7) Uani 1 1 d .
O5 O 0.19918(11) 0.7700(4) 0.24045(16) 0.0323(7) Uani 1 1 d .
H5A H 0.2200 0.7868 0.2781 0.039 Uiso 1 1 d R
H5B H 0.2172 0.7143 0.2207 0.039 Uiso 1 1 d R
O3 O 0.04520(10) 1.0080(4) 0.17374(14) 0.0265(7) Uani 1 1 d .
H3A H 0.0378 1.0527 0.2085 0.032 Uiso 1 1 d R
H3B H 0.0531 1.0854 0.1489 0.032 Uiso 1 1 d R
O4 O 0.04961(11) 0.5324(4) 0.19330(15) 0.0300(7) Uani 1 1 d .
H4A H 0.0460 0.4625 0.2242 0.036 Uiso 1 1 d R
H4B H 0.0538 0.4664 0.1615 0.036 Uiso 1 1 d R
O2 O 0.06151(11) 0.8063(4) 0.29239(15) 0.0301(7) Uani 1 1 d .
O7 O 0.14305(11) 0.5170(4) 0.15748(18) 0.0393(8) Uani 1 1 d .
H7A H 0.1245 0.4405 0.1358 0.047 Uiso 1 1 d R
H7B H 0.1708 0.5024 0.1520 0.047 Uiso 1 1 d R
O6 O 0.14151(11) 1.0348(4) 0.27532(18) 0.0395(9) Uani 1 1 d .
H6A H 0.1182 1.0804 0.2871 0.047 Uiso 1 1 d R
H6B H 0.1713 1.0469 0.2896 0.047 Uiso 1 1 d R
N1 N 0.14068(13) 0.9385(5) 0.10634(18) 0.0274(8) Uani 1 1 d .
N3 N 0.13684(13) 0.6035(5) 0.32748(17) 0.0255(8) Uani 1 1 d .
N4 N 0.04454(14) 0.7900(5) 0.39698(18) 0.0310(9) Uani 1 1 d .
H4C H 0.0192 0.8563 0.3827 0.037 Uiso 1 1 calc R
H4D H 0.0520 0.7497 0.4401 0.037 Uiso 1 1 calc R
N2 N 0.05191(15) 0.7433(5) -0.03215(19) 0.0366(10) Uani 1 1 d .
H2C H 0.0253 0.6829 -0.0378 0.044 Uiso 1 1 calc R
H2D H 0.0623 0.7736 -0.0689 0.044 Uiso 1 1 calc R
C12 C 0.07123(17) 0.7511(5) 0.3538(2) 0.0260(9) Uani 1 1 d .
C6 C 0.07598(16) 0.7881(5) 0.0310(2) 0.0251(9) Uani 1 1 d .
C7 C 0.11429(15) 0.6372(5) 0.3779(2) 0.0238(9) Uani 1 1 d .
C1 C 0.12089(15) 0.8937(6) 0.0389(2) 0.0256(9) Uani 1 1 d .
C11 C 0.17441(16) 0.4942(6) 0.3429(2) 0.0305(10) Uani 1 1 d .
H11 H 0.1900 0.4655 0.3071 0.037 Uiso 1 1 calc R
C5 C 0.17845(17) 1.0440(6) 0.1182(2) 0.0330(11) Uani 1 1 d .
H5 H 0.1923 1.0783 0.1652 0.040 Uiso 1 1 calc R
C2 C 0.13935(16) 0.9455(6) -0.0163(2) 0.0291(10) Uani 1 1 d .
H2 H 0.1248 0.9094 -0.0629 0.035 Uiso 1 1 calc R
C10 C 0.19115(17) 0.4221(6) 0.4092(2) 0.0328(11) Uani 1 1 d .
H10 H 0.2174 0.3442 0.4180 0.039 Uiso 1 1 calc R
C8 C 0.12940(16) 0.5724(6) 0.4457(2) 0.0286(10) Uani 1 1 d .
H8 H 0.1129 0.6010 0.4804 0.034 Uiso 1 1 calc R
C3 C 0.17949(18) 1.0513(6) -0.0025(3) 0.0355(11) Uani 1 1 d .
H3 H 0.1937 1.0854 -0.0391 0.043 Uiso 1 1 calc R
C9 C 0.16956(17) 0.4639(6) 0.4615(2) 0.0337(11) Uani 1 1 d .
H9 H 0.1816 0.4203 0.5076 0.040 Uiso 1 1 calc R
C4 C 0.19862(17) 1.1065(6) 0.0660(2) 0.0350(11) Uani 1 1 d .
H4 H 0.2248 1.1848 0.0768 0.042 Uiso 1 1 calc R

loop_
_atom_site_aniso_label
_atom_site_aniso_U_11
_atom_site_aniso_U_22
_atom_site_aniso_U_33
_atom_site_aniso_U_23
_atom_site_aniso_U_13
_atom_site_aniso_U_12
Pr1 0.02191(14) 0.02604(14) 0.01670(11) -0.00129(8) 0.00446(8) -0.00066(10)
Cl1 0.0333(6) 0.0334(6) 0.0204(4) -0.0019(4) 0.0076(4) -0.0062(5)
Cl2 0.0356(6) 0.0325(6) 0.0200(4) -0.0008(4) 0.0081(4) 0.0017(5)
Cl3 0.0255(6) 0.0424(7) 0.0285(5) -0.0029(4) 0.0052(4) -0.0027(5)
O1 0.0266(17) 0.0345(17) 0.0184(13) -0.0006(12) 0.0066(11) -0.0038(13)
O5 0.0257(17) 0.0376(18) 0.0318(16) -0.0087(13) 0.0036(13) -0.0018(14)
O3 0.0346(17) 0.0273(15) 0.0197(13) 0.0014(12) 0.0108(12) 0.0008(14)
O4 0.0369(18) 0.0311(17) 0.0239(14) 0.0007(12) 0.0112(13) -0.0055(14)
O2 0.0345(18) 0.0348(17) 0.0213(14) 0.0031(12) 0.0076(12) 0.0057(15)
O7 0.0241(17) 0.0397(19) 0.055(2) -0.0224(16) 0.0123(15) -0.0055(15)
O6 0.0173(16) 0.044(2) 0.054(2) -0.0224(17) 0.0032(14) 0.0015(15)
N1 0.028(2) 0.030(2) 0.0243(17) 0.0004(15) 0.0069(14) -0.0016(17)
N3 0.0256(19) 0.0268(19) 0.0241(17) 0.0005(14) 0.0063(14) 0.0008(16)
N4 0.029(2) 0.043(2) 0.0209(16) 0.0026(16) 0.0073(15) 0.0080(18)
N2 0.032(2) 0.060(3) 0.0197(17) -0.0016(17) 0.0085(15) -0.010(2)
C12 0.030(2) 0.027(2) 0.0198(18) -0.0019(16) 0.0041(16) -0.0059(19)
C6 0.029(2) 0.028(2) 0.0194(18) -0.0020(16) 0.0072(16) 0.0027(19)
C7 0.026(2) 0.025(2) 0.0205(18) -0.0042(16) 0.0050(16) -0.0027(18)
C1 0.027(2) 0.027(2) 0.0230(19) 0.0008(17) 0.0072(16) 0.0031(19)
C11 0.032(3) 0.028(2) 0.031(2) -0.0002(18) 0.0086(19) -0.001(2)
C5 0.033(3) 0.030(2) 0.034(2) -0.0027(19) 0.0048(19) -0.006(2)
C2 0.030(2) 0.032(2) 0.028(2) 0.0024(18) 0.0116(18) 0.002(2)
C10 0.029(3) 0.031(2) 0.035(2) 0.0018(19) 0.0032(19) 0.004(2)
C8 0.035(3) 0.028(2) 0.0207(19) 0.0004(17) 0.0040(17) -0.002(2)
C3 0.042(3) 0.032(3) 0.038(2) 0.008(2) 0.021(2) 0.005(2)
C9 0.040(3) 0.029(2) 0.027(2) 0.0026(18) 0.0004(19) -0.001(2)
C4 0.035(3) 0.031(3) 0.040(3) 0.002(2) 0.013(2) -0.005(2)

loop_
_atom_type_symbol
_atom_type_description
_atom_type_scat_dispersion_real
_atom_type_scat_dispersion_imag
_atom_type_scat_source
C C 0.0033 0.0016 'International Tables Vol C Tables 4.2.6.8 and 6.1.1.4'
H H 0.0000 0.0000 'International Tables Vol C Tables 4.2.6.8 and 6.1.1.4'
N N 0.0061 0.0033 'International Tables Vol C Tables 4.2.6.8 and 6.1.1.4'
O O 0.0106 0.0060 'International Tables Vol C Tables 4.2.6.8 and 6.1.1.4'
Cl Cl 0.1484 0.1585 'International Tables Vol C Tables 4.2.6.8 and 6.1.1.4'
Pr Pr -0.2180 2.8214 'International Tables Vol C Tables 4.2.6.8 and 6.1.1.4'

loop_
_geom_angle_atom_site_label_1
_geom_angle_atom_site_label_2
_geom_angle_atom_site_label_3
_geom_angle
O2 Pr1 O1 116.24(10)
O2 Pr1 O4 70.89(10)
O1 Pr1 O4 69.88(10)
O2 Pr1 O6 74.74(11)
O1 Pr1 O6 129.76(10)
O4 Pr1 O6 145.57(11)
O2 Pr1 O7 133.89(11)
O1 Pr1 O7 74.48(10)
O4 Pr1 O7 72.26(11)
O6 Pr1 O7 135.23(10)
O2 Pr1 O3 67.36(10)
O1 Pr1 O3 68.49(9)
O4 Pr1 O3 95.18(10)
O6 Pr1 O3 73.01(10)
O7 Pr1 O3 142.96(10)
O2 Pr1 O5 121.87(10)
O1 Pr1 O5 121.87(11)
O4 Pr1 O5 130.55(10)
O6 Pr1 O5 68.24(10)
O7 Pr1 O5 67.09(10)
O3 Pr1 O5 134.27(10)
O2 Pr1 N3 61.90(11)
O1 Pr1 N3 144.41(10)
O4 Pr1 N3 76.96(10)
O6 Pr1 N3 85.39(11)
O7 Pr1 N3 83.59(11)
O3 Pr1 N3 128.45(10)
O5 Pr1 N3 71.76(11)
O2 Pr1 N1 144.14(11)
O1 Pr1 N1 61.37(10)
O4 Pr1 N1 129.20(10)
O6 Pr1 N1 81.59(12)
O7 Pr1 N1 81.61(12)
O3 Pr1 N1 80.26(10)
O5 Pr1 N1 71.07(11)
N3 Pr1 N1 142.82(11)
C6 O1 Pr1 127.5(3)
C12 O2 Pr1 127.8(3)
C5 N1 C1 117.1(4)
C5 N1 Pr1 125.4(3)
C1 N1 Pr1 117.0(3)
C7 N3 C11 117.8(4)
C7 N3 Pr1 117.8(3)
C11 N3 Pr1 124.3(3)
O2 C12 N4 121.4(4)
O2 C12 C7 118.5(4)
N4 C12 C7 120.1(4)
O1 C6 N2 122.3(4)
O1 C6 C1 119.0(4)
N2 C6 C1 118.8(4)
N3 C7 C8 123.1(4)
N3 C7 C12 113.3(4)
C8 C7 C12 123.5(4)
N1 C1 C2 123.1(4)
N1 C1 C6 112.5(4)
C2 C1 C6 124.4(4)
N3 C11 C10 122.4(5)
N1 C5 C4 123.9(4)
C1 C2 C3 118.8(4)
C9 C10 C11 119.7(4)
C7 C8 C9 118.3(4)
C2 C3 C4 118.8(5)
C10 C9 C8 118.7(4)
C5 C4 C3 118.2(4)

loop_
_geom_bond_atom_site_label_1
_geom_bond_atom_site_label_2
_geom_bond_distance
Pr1 O2 2.424(3)
Pr1 O1 2.436(3)
Pr1 O4 2.481(3)
Pr1 O6 2.501(3)
Pr1 O7 2.518(3)
Pr1 O3 2.537(3)
Pr1 O5 2.542(3)
Pr1 N3 2.671(3)
Pr1 N1 2.702(4)
O1 C6 1.245(5)
O2 C12 1.248(5)
N1 C5 1.334(6)
N1 C1 1.354(5)
N3 C7 1.339(5)
N3 C11 1.348(6)
N4 C12 1.314(6)
N2 C6 1.311(5)
C12 C7 1.500(6)
C6 C1 1.505(6)
C7 C8 1.391(5)
C1 C2 1.382(6)
C11 C10 1.391(6)
C5 C4 1.386(7)
C2 C3 1.388(7)
C10 C9 1.368(7)
C8 C9 1.401(6)
C3 C4 1.392(6)
